data_2012802
loop_
_publ_author_name
'Kooijman, Huub'
'Spek, Anthony L.'
'Hoogenraad, Marcel'
'Bouwman, Elisabeth'
'Haasnoot, Jaap G.'
'Reedijk, Jan'

_publ_section_title
;
 Tris[2-(2-oxazolin-2-yl)phenolato]iron(III)
;
_journal_issue 7
_journal_name_full 'Acta Crystallographica Section C'
_journal_page_first m390
_journal_page_last m392
_journal_paper_doi 10.1107/S0108270102009435
_journal_volume 58
_journal_year 2002
_chemical_formula_iupac '[Fe (C9 H8 N O2)3]'
_chemical_formula_moiety 'C27 H24 Fe N3 O6'
_chemical_formula_sum 'C27 H24 Fe N3 O6'
_chemical_formula_weight 542.34
_chemical_name_common '[Fe(phox)~3~]'
_chemical_name_systematic
;
Tris[2-(2'-oxazolinyl)-phenolato]iron(II)
;
_space_group_IT_number 147
_symmetry_cell_setting trigonal
_symmetry_space_group_name_Hall '-P 3'
_symmetry_space_group_name_H-M 'P -3'
_atom_sites_solution_hydrogens geom
_atom_sites_solution_primary direct
_atom_sites_solution_secondary difmap
_cell_angle_alpha 90
_cell_angle_beta 90
_cell_angle_gamma 120
_cell_formula_units_Z 2
_cell_length_a 14.882(2)
_cell_length_b 14.882(2)
_cell_length_c 6.4052(11)
_cell_measurement_reflns_used 25
_cell_measurement_temperature 150
_cell_measurement_theta_max 15.32
_cell_measurement_theta_min 10.16
_cell_volume 1228.5(3)
_computing_cell_refinement 'SET4 (de Boer & Duisenberg, 1984)'
_computing_data_collection 'locally modified CAD-4 Software (Enraf-Nonius, 1989)'
_computing_data_reduction 'HELENA (Spek, 1997)'
_computing_molecular_graphics 'PLATON (Spek, 2002)'
_computing_publication_material PLATON
_computing_structure_refinement 'SHELXL97 (Sheldrick, 1997)'
_computing_structure_solution 'SHELXS86 (Sheldrick, 1985)'
_diffrn_ambient_temperature 150
_diffrn_measured_fraction_theta_full 0.999
_diffrn_measured_fraction_theta_max 0.999
_diffrn_measurement_device_type 'Enraf-Nonius CAD-4 Turbo'
_diffrn_measurement_method '\w scans with \D\w = 1.26+0.35 tan \q'
_diffrn_radiation_monochromator graphite
_diffrn_radiation_source 'Rotating Anode'
_diffrn_radiation_type MoKa
_diffrn_radiation_wavelength 0.71073
_diffrn_reflns_av_R_equivalents 0.0571
_diffrn_reflns_av_sigmaI/netI 0.1100
_diffrn_reflns_limit_h_max 17
_diffrn_reflns_limit_h_min -19
_diffrn_reflns_limit_k_max 19
_diffrn_reflns_limit_k_min -17
_diffrn_reflns_limit_l_max 0
_diffrn_reflns_limit_l_min -8
_diffrn_reflns_number 1686
_diffrn_reflns_reduction_process
;
  ?
;
_diffrn_reflns_theta_full 24.97
_diffrn_reflns_theta_max 24.97
_diffrn_reflns_theta_min 1.58
_diffrn_standards_decay_% 3
_diffrn_standards_interval_time 60
_diffrn_standards_number 3
_exptl_absorpt_coefficient_mu 0.662
_exptl_absorpt_correction_type none
_exptl_crystal_colour 'dark red'
_exptl_crystal_density_diffrn 1.466
_exptl_crystal_density_method 'Not Measured'
_exptl_crystal_description block
_exptl_crystal_F_000 562
_exptl_crystal_size_max 0.30
_exptl_crystal_size_mid 0.15
_exptl_crystal_size_min 0.05
_refine_diff_density_max 0.506
_refine_diff_density_min -0.528
_refine_ls_extinction_method none
_refine_ls_goodness_of_fit_ref 1.188
_refine_ls_hydrogen_treatment noref
_refine_ls_matrix_type full
_refine_ls_number_parameters 161
_refine_ls_number_reflns 1448
_refine_ls_number_restraints 31
_refine_ls_restrained_S_all 1.041
_refine_ls_R_factor_all 0.1151
_refine_ls_R_factor_gt 0.0741
_refine_ls_shift/su_max <0.001
_refine_ls_shift/su_mean 0.000
_refine_ls_structure_factor_coef Fsqd
_refine_ls_weighting_details 'w = 1/[\s^2^(F~o~^2^)+(0.0615P)^2^+1.78P] where P = (F~o~^2^+2Fc^2^)/3'
_refine_ls_weighting_scheme calc
_refine_ls_wR_factor_gt 0.1514
_refine_ls_wR_factor_ref 0.1681
_reflns_number_gt 970
_reflns_number_total 1448
_reflns_threshold_expression I>2\s(I)
_cod_data_source_file fg1649.cif
_cod_data_source_block I
_cod_depositor_comments
;
The following automatic conversions were performed:
'_symmetry_cell_setting' value 'Trigonal' changed to 'trigonal' according
to '/home/saulius/struct/CIF-dictionaries/cif_core.dic' dictionary named
'cif_core.dic' version 2.4.1 from 2010-06-29.

Automatic conversion script
Id: cif_fix_enum 1527 2010-12-29 10:47:43Z saulius 

The following automatic conversions were performed:

'_symmetry_cell_setting' value 'Trigonal' changed to 'trigonal'
according to /home/saulius/struct/CIF-dictionaries/cif_core.dic
dictionary named 'cif_core.dic' version 2.4.1 from 2010-06-29.

Automatic conversion script
Id: cif_fix_values 1715 2011-07-08 13:25:40Z adriana 
;
_cod_database_code 2012802
_cod_database_fobs_code 2012802

loop_
_symmetry_equiv_pos_as_xyz
x,y,z
-y,x-y,z
-x+y,-x,z
-x,-y,-z
y,-x+y,-z
x-y,x,-z

loop_
_atom_site_aniso_label
_atom_site_aniso_U_11
_atom_site_aniso_U_22
_atom_site_aniso_U_33
_atom_site_aniso_U_12
_atom_site_aniso_U_13
_atom_site_aniso_U_23
Fe1 0.0173(5) 0.0173(5) 0.0244(7) 0.0086(2) 0.0000 0.0000
O11 0.026(3) 0.060(4) 0.043(4) 0.032(3) 0.009(2) 0.021(3)
O12 0.044(3) 0.061(4) 0.040(3) 0.040(3) 0.001(3) 0.017(3)
N11 0.025(4) 0.032(4) 0.024(4) 0.017(3) 0.004(3) 0.009(3)
C11 0.025(4) 0.032(5) 0.032(5) 0.015(4) 0.006(4) 0.007(4)
C12 0.032(5) 0.058(6) 0.058(6) 0.029(4) 0.009(4) 0.021(5)
C13 0.025(5) 0.045(6) 0.081(7) 0.014(4) 0.005(4) 0.014(5)
C14 0.013(4) 0.057(6) 0.082(7) 0.022(4) -0.002(4) 0.003(5)
C15 0.036(6) 0.058(6) 0.043(5) 0.029(5) -0.010(4) -0.001(4)
C16 0.015(4) 0.034(5) 0.030(4) 0.010(4) -0.001(3) 0.004(4)
C17 0.037(5) 0.040(5) 0.024(4) 0.029(4) -0.001(4) 0.004(4)
C18 0.042(5) 0.048(5) 0.038(5) 0.031(4) 0.018(4) 0.023(4)
C19 0.052(5) 0.044(5) 0.030(4) 0.032(4) 0.007(4) 0.010(4)

loop_
_atom_site_label
_atom_site_fract_x
_atom_site_fract_y
_atom_site_fract_z
_atom_site_U_iso_or_equiv
_atom_site_thermal_displace_type
_atom_site_calc_flag
_atom_site_refinement_flags
_atom_site_occupancy
_atom_site_type_symbol
Fe1 0.66667 0.33333 0.6262(2) 0.0197(3) Uani . . 1.000 Fe
O11 0.5362(4) 0.2853(5) 0.7719(9) 0.038(2) Uani . . 0.758(5) O
O12 0.4886(4) 0.4313(5) 0.2576(8) 0.0422(19) Uani . . 0.758(5) O
N11 0.6037(5) 0.3974(5) 0.4131(10) 0.026(2) Uani . . 0.758(5) N
C11 0.4433(6) 0.2738(6) 0.7262(13) 0.029(3) Uani . . 0.758(5) C
C12 0.3603(6) 0.2190(7) 0.8634(14) 0.046(3) Uani . . 0.758(5) C
C13 0.2650(6) 0.2047(7) 0.8198(15) 0.052(3) Uani . . 0.758(5) C
C14 0.2473(6) 0.2461(7) 0.6441(15) 0.049(3) Uani . . 0.758(5) C
C15 0.3269(7) 0.3022(7) 0.5106(13) 0.043(3) Uani . . 0.758(5) C
C16 0.4262(5) 0.3181(6) 0.5502(11) 0.027(3) Uani . . 0.758(5) C
C17 0.5089(6) 0.3822(6) 0.4104(11) 0.029(3) Uani . . 0.758(5) C
C18 0.6614(6) 0.4711(7) 0.2434(12) 0.039(3) Uani . . 0.758(5) C
C19 0.5807(6) 0.4849(6) 0.1292(11) 0.038(3) Uani . . 0.758(5) C
C25 0.3080(15) 0.2456(17) 0.640(3) 0.032(6) Uiso . . 0.242(5) C
C26 0.4148(15) 0.278(2) 0.648(4) 0.039(9) Uiso . . 0.242(5) C
C27 0.4501(14) 0.2350(17) 0.808(3) 0.029(6) Uiso . . 0.242(5) C
C28 0.5430(13) 0.1883(16) 1.012(3) 0.027(5) Uiso . . 0.242(5) C
C29 0.4328(14) 0.1337(16) 1.082(3) 0.027(5) Uiso . . 0.242(5) C
C22 0.4453(16) 0.3961(18) 0.370(4) 0.035(6) Uiso . . 0.242(5) C
C23 0.3417(16) 0.3622(19) 0.361(3) 0.044(7) Uiso . . 0.242(5) C
C24 0.2745(18) 0.287(2) 0.491(4) 0.051(9) Uiso . . 0.242(5) C
O21 0.5853(11) 0.3846(13) 0.513(3) 0.027(5) Uiso . . 0.242(5) O
O22 0.3783(11) 0.1634(12) 0.938(2) 0.035(4) Uiso . . 0.242(5) O
N21 0.5443(14) 0.2542(16) 0.839(3) 0.037(7) Uiso . . 0.242(5) N
C21 0.4833(14) 0.3543(16) 0.515(3) 0.017(5) Uiso . . 0.242(5) C
H18B 0.71630 0.53800 0.30060 0.0470 Uiso calc R 0.758(5) H
H19A 0.60260 0.55940 0.11590 0.0460 Uiso calc R 0.758(5) H
H19B 0.56820 0.45380 -0.01200 0.0460 Uiso calc R 0.758(5) H
H12 0.37100 0.19140 0.98870 0.0560 Uiso calc R 0.758(5) H
H13 0.20920 0.16520 0.91300 0.0630 Uiso calc R 0.758(5) H
H14 0.18000 0.23560 0.61590 0.0580 Uiso calc R 0.758(5) H
H15 0.31500 0.33100 0.38860 0.0520 Uiso calc R 0.758(5) H
H18A 0.69370 0.44250 0.14940 0.0470 Uiso calc R 0.758(5) H
H22 0.49160 0.44840 0.27660 0.0420 Uiso calc R 0.242(5) H
H23 0.31640 0.39160 0.26150 0.0530 Uiso calc R 0.242(5) H
H24 0.20240 0.26320 0.47890 0.0610 Uiso calc R 0.242(5) H
H25 0.26060 0.19600 0.73620 0.0380 Uiso calc R 0.242(5) H
H28A 0.59010 0.23070 1.12560 0.0330 Uiso calc R 0.242(5) H
H28B 0.56380 0.13820 0.96270 0.0330 Uiso calc R 0.242(5) H
H29A 0.40370 0.05760 1.07990 0.0330 Uiso calc R 0.242(5) H
H29B 0.42730 0.15500 1.22580 0.0330 Uiso calc R 0.242(5) H

loop_
_atom_type_symbol
_atom_type_description
_atom_type_scat_dispersion_real
_atom_type_scat_dispersion_imag
_atom_type_scat_source
O O 0.0106 0.0060 'International Tables Vol C Tables 4.2.6.8 and 6.1.1.4'
N N 0.0061 0.0033 'International Tables Vol C Tables 4.2.6.8 and 6.1.1.4'
Fe Fe 0.3463 0.8444 'International Tables Vol C Tables 4.2.6.8 and 6.1.1.4'
H H 0.0000 0.0000 'International Tables Vol C Tables 4.2.6.8 and 6.1.1.4'
C C 0.0033 0.0016 'International Tables Vol C Tables 4.2.6.8 and 6.1.1.4'

loop_
_geom_angle_atom_site_label_1
_geom_angle_atom_site_label_2
_geom_angle_atom_site_label_3
_geom_angle_site_symmetry_1
_geom_angle_site_symmetry_3
_geom_angle
_geom_angle_publ_flag
O11 Fe1 N11 . . 83.7(3) yes
O11 Fe1 O11 . 2_655 98.8(3) yes
O11 Fe1 N11 . 2_655 93.4(3) yes
O11 Fe1 O11 . 3_665 98.8(3) no
O11 Fe1 N11 . 3_665 167.0(3) yes
O11 Fe1 N11 2_655 . 167.0(3) no
N11 Fe1 N11 . 2_655 83.4(3) yes
O11 Fe1 N11 3_665 . 93.4(3) no
N11 Fe1 N11 . 3_665 83.4(3) no
O21 Fe1 N21 . . 85.6(8) yes
O21 Fe1 O21 . 2_655 105.9(9) yes
O21 Fe1 N21 . 2_655 162.3(9) yes
O21 Fe1 O21 . 3_665 105.9(9) no
O21 Fe1 N21 . 3_665 83.0(10) yes
O21 Fe1 N21 2_655 . 83.0(9) no
N21 Fe1 N21 . 2_655 82.5(9) yes
O21 Fe1 N21 3_665 . 162.3(9) no
N21 Fe1 N21 . 3_665 82.5(8) no
Fe1 O11 C11 . . 136.2(5) no
C17 O12 C19 . . 107.8(7) no
Fe1 O21 C21 . . 135.2(15) no
C27 O22 C29 . . 107.0(18) no
C17 N11 C18 . . 107.1(7) no
Fe1 N11 C17 . . 127.3(5) no
Fe1 N11 C18 . . 125.5(6) no
Fe1 N21 C27 . . 124.2(15) no
Fe1 N21 C28 . . 125.5(17) no
C27 N21 C28 . . 108.4(19) no
O11 C11 C12 . . 119.5(8) no
O11 C11 C16 . . 122.6(8) no
C12 C11 C16 . . 117.9(9) no
C11 C12 C13 . . 120.8(9) no
C12 C13 C14 . . 121.4(9) no
C13 C14 C15 . . 119.3(10) no
C14 C15 C16 . . 120.9(8) no
C11 C16 C15 . . 119.7(8) no
C15 C16 C17 . . 118.9(7) no
C11 C16 C17 . . 121.5(8) no
O12 C17 N11 . . 115.5(7) no
N11 C17 C16 . . 126.7(7) no
O12 C17 C16 . . 117.8(8) no
N11 C18 C19 . . 104.6(8) no
O12 C19 C18 . . 104.4(6) no
O21 C21 C22 . . 119(2) no
O21 C21 C26 . . 122(2) no
C22 C21 C26 . . 119(2) no
C21 C22 C23 . . 120(2) no
C22 C23 C24 . . 121(2) no
C23 C24 C25 . . 121(3) no
C24 C25 C26 . . 118(2) no
C21 C26 C25 . . 120(2) no
C21 C26 C27 . . 122(2) no
C25 C26 C27 . . 118(2) no
O22 C27 N21 . . 114.8(19) no
O22 C27 C26 . . 118(2) no
N21 C27 C26 . . 127(2) no
N21 C28 C29 . . 103.5(18) no
O22 C29 C28 . . 106.0(16) no
C11 C12 H12 . . 119.51 no
C13 C12 H12 . . 119.66 no
C12 C13 H13 . . 119.36 no
C14 C13 H13 . . 119.27 no
C13 C14 H14 . . 120.38 no
C15 C14 H14 . . 120.34 no
C14 C15 H15 . . 119.58 no
C16 C15 H15 . . 119.53 no
N11 C18 H18A . . 110.83 no
N11 C18 H18B . . 110.84 no
C19 C18 H18A . . 110.81 no
C19 C18 H18B . . 110.87 no
H18A C18 H18B . . 108.89 no
O12 C19 H19A . . 110.88 no
O12 C19 H19B . . 110.87 no
C18 C19 H19A . . 110.85 no
C18 C19 H19B . . 110.87 no
H19A C19 H19B . . 108.93 no
C21 C22 H22 . . 119.88 no
C23 C22 H22 . . 119.98 no
C22 C23 H23 . . 119.54 no
C24 C23 H23 . . 119.65 no
C23 C24 H24 . . 119.25 no
C25 C24 H24 . . 119.36 no
C24 C25 H25 . . 120.66 no
C26 C25 H25 . . 120.91 no
N21 C28 H28A . . 111.08 no
N21 C28 H28B . . 110.86 no
C29 C28 H28A . . 111.26 no
C29 C28 H28B . . 111.00 no
H28A C28 H28B . . 109.05 no
O22 C29 H29A . . 110.61 no
O22 C29 H29B . . 110.42 no
C28 C29 H29A . . 110.65 no
C28 C29 H29B . . 110.48 no
H29A C29 H29B . . 108.65 no

loop_
_geom_bond_atom_site_label_1
_geom_bond_atom_site_label_2
_geom_bond_site_symmetry_1
_geom_bond_site_symmetry_2
_geom_bond_distance
_geom_bond_publ_flag
Fe1 O11 . . 1.940(7) yes
Fe1 N11 . . 2.132(7) yes
Fe1 O21 . . 1.870(19) yes
Fe1 N21 . . 2.10(2) yes
O11 C11 . . 1.338(12) yes
O12 C17 . . 1.343(10) yes
O12 C19 . . 1.448(11) yes
O21 C21 . . 1.35(3) yes
O22 C27 . . 1.35(3) yes
O22 C29 . . 1.44(3) yes
N11 C17 . . 1.313(13) yes
N11 C18 . . 1.476(11) yes
N21 C27 . . 1.30(3) yes
N21 C28 . . 1.47(3) yes
C11 C12 . . 1.398(13) no
C11 C16 . . 1.392(11) no
C12 C13 . . 1.354(15) no
C13 C14 . . 1.370(14) no
C14 C15 . . 1.357(14) no
C15 C16 . . 1.398(14) no
C16 C17 . . 1.433(11) no
C18 C19 . . 1.505(14) yes
C21 C22 . . 1.39(3) no
C21 C26 . . 1.38(3) no
C22 C23 . . 1.36(4) no
C23 C24 . . 1.35(3) no
C24 C25 . . 1.36(4) no
C25 C26 . . 1.41(4) no
C26 C27 . . 1.44(3) no
C28 C29 . . 1.49(3) yes
C12 H12 . . 0.9506 no
C13 H13 . . 0.9505 no
C14 H14 . . 0.9506 no
C15 H15 . . 0.9495 no
C18 H18A . . 0.9896 no
C18 H18B . . 0.9897 no
C19 H19A . . 0.9906 no
C19 H19B . . 0.9903 no
C22 H22 . . 0.9498 no
C23 H23 . . 0.9508 no
C24 H24 . . 0.9501 no
C25 H25 . . 0.9494 no
C28 H28A . . 0.9882 no
C28 H28B . . 0.9911 no
C29 H29A . . 0.9899 no
C29 H29B . . 0.9907 no

loop_
_geom_contact_atom_site_label_1
_geom_contact_atom_site_label_2
_geom_contact_distance
_geom_contact_site_symmetry_2
_geom_contact_publ_flag
Fe1 C26 3.41(2) 3_665 no
Fe1 C27 3.028(18) 3_665 no
Fe1 C17 3.108(10) 3_665 no
Fe1 C18 3.222(11) 3_665 no
Fe1 C21 2.98(2) 3_665 no
Fe1 C28 3.19(2) 3_665 no
Fe1 H18A 3.3874 3_665 no
Fe1 H18B 3.4529 3_665 no
Fe1 H28A 3.4889 1_554 no
Fe1 H28A 3.4889 2_654 no
Fe1 H28A 3.4889 3_664 no
Fe1 H28A 3.4818 3_665 no
Fe1 H28B 3.3131 3_665 no
O11 C18 3.313(10) 2_656 no
O12 C19 3.169(10) 4_665 no
O21 C28 3.36(3) 3_664 no
O22 C24 3.37(3) 5_556 no
O22 C23 2.78(3) 5_556 no
O11 H19B 2.6901 1_556 no
O11 H18A 2.5230 2_656 no
O12 H19B 2.7493 4_665 no
O12 H15 2.3980 . no
O12 H19A 2.7879 4_665 no
O21 H28A 2.5819 3_664 no
O22 H25 2.4133 . no
O22 H23 1.9117 5_556 no
N21 C23 3.41(4) 5_556 no
N11 H18A 2.5619 2_655 no
N21 H28A 2.7335 3_665 no
N21 H23 2.5732 5_556 no
N21 H28B 2.6365 3_665 no
C15 C19 3.591(12) 4_666 no
C16 C18 3.567(14) 2_655 no
C17 C18 3.200(14) 2_655 no
C18 C16 3.567(14) 3_665 no
C18 O11 3.313(11) 3_664 no
C18 C17 3.200(16) 3_665 no
C19 O12 3.169(10) 4_665 no
C19 C19 3.129(13) 4_665 no
C19 C15 3.591(12) 4_666 no
C21 C22 3.39(3) 4_666 no
C22 C21 3.39(3) 4_666 no
C22 C22 3.15(3) 4_666 no
C22 C28 3.50(4) 3_664 no
C23 C29 3.20(3) 6_556 no
C23 N21 3.41(4) 6_556 no
C23 C28 3.53(3) 6_556 no
C23 O22 2.78(3) 6_556 no
C23 C27 2.98(4) 6_556 no
C23 C26 3.51(5) 6_556 no
C24 C29 3.40(3) 6_557 no
C24 C26 3.54(5) 6_556 no
C24 O22 3.37(3) 6_556 no
C24 C25 3.43(5) 6_556 no
C24 C27 3.53(4) 6_556 no
C25 C24 3.43(4) 5_556 no
C25 C29 3.36(3) 6_557 no
C26 C23 3.51(4) 5_556 no
C26 C24 3.54(4) 5_556 no
C27 C23 2.98(4) 5_556 no
C27 C28 3.38(3) 3_665 no
C27 C24 3.53(4) 5_556 no
C28 C22 3.50(4) 2_656 no
C28 C27 3.39(4) 2_655 no
C28 O21 3.36(3) 2_656 no
C28 C28 3.50(4) 2_655 no
C28 C23 3.53(3) 5_556 no
C28 C28 3.50(3) 3_665 no
C29 C23 3.20(3) 5_556 no
C29 C25 3.36(3) 5_557 no
C29 C24 3.40(4) 5_557 no
C11 H19A 3.0573 4_666 no
C11 H19B 2.9092 1_556 no
C12 H19A 3.0623 4_666 no
C13 H19A 3.0756 4_666 no
C14 H19A 3.0439 4_666 no
C14 H18B 3.0003 4_666 no
C15 H19A 2.9842 4_666 no
C15 H18B 3.0100 4_666 no
C16 H19A 2.9770 4_666 no
C16 H18B 2.8769 2_655 no
C17 H18B 2.8411 2_655 no
C17 H18A 2.9204 2_655 no
C18 H18A 2.8988 2_655 no
C18 H12 2.8674 3_664 no
C19 H19A 2.9227 4_665 no
C19 H19B 2.8858 4_665 no
C21 H22 3.0734 4_666 no
C22 H22 3.0312 4_666 no
C23 H29A 2.8845 6_556 no
C24 H29B 2.7784 6_557 no
C25 H24 2.5989 5_556 no
C25 H29A 2.7825 6_557 no
C26 H24 2.9843 5_556 no
C26 H29A 3.0814 6_557 no
C26 H23 2.9192 5_556 no
C27 H28B 2.7983 3_665 no
C27 H23 2.1310 5_556 no
C28 H22 2.7979 2_656 no
C28 H28A 2.9538 3_665 no
C28 H23 2.6807 5_556 no
C29 H22 2.9790 2_656 no
C29 H23 2.3326 5_556 no
H12 H18B 2.4753 2_656 no
H12 C18 2.8674 2_656 no
H15 O12 2.3980 . no
H18A N11 2.5619 3_665 no
H18A C17 2.9204 3_665 no
H18A C18 2.8988 3_665 no
H18A H18A 2.5383 3_665 no
H18A O11 2.5230 3_664 no
H18A H18A 2.5383 2_655 no
H18B C17 2.8411 3_665 no
H18B C16 2.8769 3_665 no
H18B C14 3.0003 4_666 no
H18B C15 3.0100 4_666 no
H18B H12 2.4753 3_664 no
H19A O12 2.7879 4_665 no
H19A C12 3.0623 4_666 no
H19A C13 3.0756 4_666 no
H19A C11 3.0573 4_666 no
H19A H19B 2.5383 4_665 no
H19A C19 2.9227 4_665 no
H19A C16 2.9770 4_666 no
H19A C14 3.0439 4_666 no
H19A C15 2.9842 4_666 no
H19B C11 2.9092 1_554 no
H19B O12 2.7493 4_665 no
H19B C19 2.8858 4_665 no
H19B H19A 2.5383 4_665 no
H19B O11 2.6901 1_554 no
H22 C28 2.7979 3_664 no
H22 C29 2.9790 3_664 no
H22 H28B 2.4120 3_664 no
H22 C21 3.0734 4_666 no
H22 C22 3.0312 4_666 no
H23 O22 1.9117 6_556 no
H23 N21 2.5732 6_556 no
H23 C26 2.9192 6_556 no
H23 C27 2.1310 6_556 no
H23 C28 2.6807 6_556 no
H23 C29 2.3326 6_556 no
H23 H29A 2.2204 6_556 no
H24 C25 2.5989 6_556 no
H24 C26 2.9843 6_556 no
H24 H25 2.4548 6_556 no
H25 O22 2.4133 . no
H25 H24 2.4548 5_556 no
H28A Fe1 3.4889 1_556 no
H28A Fe1 3.4889 2_656 no
H28A O21 2.5819 2_656 no
H28A N21 2.7337 2_655 no
H28A C28 2.9541 2_655 no
H28A H28A 2.3817 2_655 no
H28A Fe1 3.4889 3_666 no
H28A H28A 2.3817 3_665 no
H28B N21 2.6360 2_655 no
H28B C27 2.7985 2_655 no
H28B H22 2.4120 2_656 no
H29A C23 2.8845 5_556 no
H29A C25 2.7825 5_557 no
H29A C26 3.0814 5_557 no
H29A H23 2.2204 5_556 no
H29B C24 2.7784 5_557 no

loop_
_geom_hbond_atom_site_label_D
_geom_hbond_atom_site_label_H
_geom_hbond_atom_site_label_A
_geom_hbond_site_symmetry_A
_geom_hbond_distance_DH
_geom_hbond_distance_HA
_geom_hbond_distance_DA
_geom_hbond_angle_DHA
_geom_hbond_publ_flag
C15 H15 O12 . 0.95 2.40 2.736(11) 101 no
C18 H18A O11 3_664 0.99 2.52 3.313(11) 137 yes
C18 H18A N11 3_665 0.99 2.56 2.914(14) 101 no
C28 H28A O21 2_656 0.99 2.58 3.36(3) 136 yes

loop_
_geom_torsion_atom_site_label_1
_geom_torsion_atom_site_label_2
_geom_torsion_atom_site_label_3
_geom_torsion_atom_site_label_4
_geom_torsion_site_symmetry_1
_geom_torsion
_geom_torsion_publ_flag
N11 Fe1 O11 C11 . 16.1(8) no
O11 Fe1 O11 C11 2_655 -150.9(8) no
N11 Fe1 O11 C11 2_655 -66.8(8) no
O11 Fe1 O11 C11 3_665 108.7(8) no
O11 Fe1 N11 C17 . -8.4(7) no
O11 Fe1 N11 C18 . 169.4(6) no
N11 Fe1 N11 C17 2_655 85.9(7) no
N11 Fe1 N11 C18 2_655 -96.4(6) no
O11 Fe1 N11 C17 3_665 -106.8(7) no
O11 Fe1 N11 C18 3_665 70.9(6) no
N11 Fe1 N11 C17 3_665 169.9(7) no
N11 Fe1 N11 C18 3_665 -12.3(6) no
Fe1 O11 C11 C12 . 169.0(6) no
Fe1 O11 C11 C16 . -13.8(13) no
C19 O12 C17 N11 . 2.9(9) no
C19 O12 C17 C16 . -176.1(6) no
C17 O12 C19 C18 . -6.7(8) no
C18 N11 C17 O12 . 2.5(9) no
C18 N11 C17 C16 . -178.6(7) no
Fe1 N11 C18 C19 . 175.4(5) no
C17 N11 C18 C19 . -6.5(8) no
Fe1 N11 C17 O12 . -179.4(5) no
Fe1 N11 C17 C16 . -0.5(11) no
O11 C11 C12 C13 . -179.0(8) no
O11 C11 C16 C15 . 179.4(8) no
O11 C11 C16 C17 . -2.2(12) no
C16 C11 C12 C13 . 3.7(13) no
C12 C11 C16 C17 . 175.1(8) no
C12 C11 C16 C15 . -3.3(12) no
C11 C12 C13 C14 . -2.2(14) no
C12 C13 C14 C15 . 0.3(14) no
C13 C14 C15 C16 . 0.0(14) no
C14 C15 C16 C11 . 1.6(13) no
C14 C15 C16 C17 . -176.9(8) no
C11 C16 C17 O12 . -172.7(7) no
C15 C16 C17 N11 . -173.2(8) no
C11 C16 C17 N11 . 8.4(12) no
C15 C16 C17 O12 . 5.7(11) no
N11 C18 C19 O12 . 7.9(8) no
